data_2100200
loop_
_publ_author_name
'Messerschmidt, Marc'
'Scheins, Stephan'
'Luger, Peter'

_publ_section_title
;
 Charge density of (--)-strychnine from 100 to 15 K,
 a comparison of four data sets
;
_journal_coden_ASTM ASBSDK
_journal_issue 1
_journal_name_full
;
 Acta Crystallographica, Section B: Structural Science
;
_journal_page_first 115
_journal_page_last 121
_journal_paper_doi 10.1107/s0108768104032781
_journal_volume 61
_journal_year 2005
_chemical_formula_analytical 'C21 H22 N2 O2'
_chemical_formula_moiety 'C21 H22 N2 O2'
_chemical_formula_sum 'C21 H22 N2 O2'
_chemical_formula_weight 334.41
_chemical_name_common Strychnine
_space_group_IT_number 19
_space_group_name_Hall 'P 2ac 2ab'
_space_group_name_H-M_alt 'P 21 21 21'
_symmetry_cell_setting orthorhombic
_symmetry_space_group_name_Hall 'P 2ac 2ab'
_symmetry_space_group_name_H-M 'P 21 21 21'
_cell_angle_alpha 90
_cell_angle_beta 90
_cell_angle_gamma 90
_cell_formula_units_Z 4
_cell_length_a 11.3090(10)
_cell_length_b 11.7850(10)
_cell_length_c 12.0020(10)
_cell_measurement_temperature 100
_cell_volume 1599.651
_diffrn_ambient_temperature 100
_cod_depositor_comments
;
 Updated bibliographic information.

 Antanas Vaitkus,
 2020-03-18
;
_cod_database_code 2100200

loop_
_symmetry_equiv_pos_as_xyz
+X,+Y,+Z
1/2-X,-Y,1/2+Z
1/2+X,1/2-Y,-Z
-X,1/2+Y,1/2-Z

loop_
_atom_site_aniso_label
_atom_site_aniso_U_11
_atom_site_aniso_U_22
_atom_site_aniso_U_33
_atom_site_aniso_U_12
_atom_site_aniso_U_13
_atom_site_aniso_U_23
O(18) 0.0177(2) 0.0137(2) 0.0152(2) -0.0026(2) 0.0011(2) 0.00070(10)
O(21) 0.0169(2) 0.0301(3) 0.0221(2) 0.0104(2) -0.0022(2) 0.0047(2)
N(5) 0.0118(2) 0.0143(2) 0.01160(10) 0.00300(10) -0.00010(10) 0.00050(10)
N(14) 0.0141(2) 0.0160(2) 0.01470(10) 0.00360(10) -0.00110(10) 0.00050(10)
C(1) 0.0155(2) 0.01000(10) 0.01300(10) 0.00190(10) -0.00030(10) 0.00050(10)
C(2) 0.0199(2) 0.01020(10) 0.01420(10) 0.0016(2) 0.00030(10) -0.00180(10)
C(3) 0.0153(2) 0.01240(10) 0.01130(10) 0.00170(10) 0.00120(10) -0.00200(10)
C(4) 0.0130(2) 0.01010(10) 0.00950(10) 0.00040(10) -0.00020(10) -0.00070(10)
C(5) 0.01110(10) 0.00960(10) 0.00940(10) 0.00070(10) -0.00030(10) -0.00010(10)
C(6) 0.0107(2) 0.0192(2) 0.01050(10) 0.00110(10) 0.00030(10) -0.00110(10)
C(7) 0.0112(2) 0.0328(3) 0.0137(2) 0.0013(2) 0.00100(10) -0.0025(2)
C(8) 0.0133(2) 0.0415(4) 0.0153(2) -0.0067(2) 0.0025(2) -0.0022(2)
C(9) 0.0189(2) 0.0332(3) 0.0155(2) -0.0105(3) 0.0028(2) 0.0008(2)
C(10) 0.0185(2) 0.0200(2) 0.0148(2) -0.0061(2) 0.0018(2) 0.0022(2)
C(11) 0.0123(2) 0.0145(2) 0.01110(10) -0.00160(10) 0.00080(10) 0.00060(10)
C(12) 0.01150(10) 0.01060(10) 0.00960(10) 0.00060(10) -0.00030(10) 0.00020(10)
C(13) 0.0149(2) 0.0140(2) 0.01020(10) 0.00030(10) -0.00150(10) -0.00020(10)
C(14) 0.0139(2) 0.0170(2) 0.01450(10) 0.0001(2) -0.00270(10) -0.00050(10)
C(15) 0.0135(2) 0.0224(2) 0.0191(2) 0.0062(2) 0.0009(2) 0.0012(2)
C(16) 0.0128(2) 0.0176(2) 0.0143(2) 0.0020(2) 0.00220(10) -0.0006(2)
C(17) 0.0139(2) 0.0208(2) 0.0176(2) -0.0012(2) 0.0037(2) -0.0013(2)
C(18) 0.0191(2) 0.0209(2) 0.0156(2) -0.0034(2) 0.0052(2) 0.0015(2)
C(19) 0.0168(2) 0.0123(2) 0.00960(10) -0.00020(10) -0.00070(10) 0.00060(10)
C(20) 0.0193(2) 0.0126(2) 0.0145(2) 0.0028(2) -0.0026(2) 0.00180(10)
C(21) 0.0150(2) 0.0162(2) 0.01280(10) 0.0057(2) -0.00210(10) 0.00040(10)

loop_
_atom_site_label
_atom_site_fract_x
_atom_site_fract_y
_atom_site_fract_z
_atom_site_U_iso_or_equiv
_atom_site_occupancy
O(18) 0.46182(6) -0.01367(5) 1.00005(5) 0.016 1
O(21) 0.86963(7) -0.00822(8) 0.91699(7) 0.023 1
N(5) 0.72458(5) 0.08373(4) 0.82044(4) 0.013 1
N(14) 0.39492(5) 0.29304(5) 0.73304(4) 0.015 1
C(1) 0.51649(5) 0.32417(4) 0.77089(4) 0.013 1
C(2) 0.51920(6) 0.35216(4) 0.89457(4) 0.015 1
C(3) 0.47906(5) 0.24727(4) 0.96020(4) 0.013 1
C(4) 0.57741(4) 0.15832(4) 0.94670(3) 0.011 1
C(5) 0.60072(4) 0.12578(4) 0.82488(3) 0.01 1
C(6) 0.79604(5) 0.16261(5) 0.76248(4) 0.013 1
C(7) 0.91823(5) 0.16214(7) 0.74561(5) 0.019 1
C(8) 0.96747(6) 0.25304(9) 0.68618(5) 0.023 1
C(9) 0.89753(7) 0.34090(8) 0.64443(5) 0.023 1
C(10) 0.77501(6) 0.33822(6) 0.65972(4) 0.018 1
C(11) 0.72480(5) 0.24884(5) 0.71847(4) 0.013 1
C(12) 0.59608(4) 0.22316(4) 0.73733(3) 0.011 1
C(13) 0.53308(5) 0.18476(4) 0.62968(4) 0.013 1
C(14) 0.40298(5) 0.19053(5) 0.66291(4) 0.015 1
C(15) 0.30938(5) 0.28212(6) 0.82451(5) 0.018 1
C(16) 0.35831(5) 0.21040(5) 0.91753(4) 0.015 1
C(17) 0.30322(6) 0.11769(6) 0.95614(5) 0.017 1
C(18) 0.35871(6) 0.04199(6) 1.04266(5) 0.019 1
C(19) 0.56924(5) 0.04826(4) 1.01477(4) 0.013 1
C(20) 0.66808(6) -0.03433(5) 0.97822(5) 0.015 1
C(21) 0.76424(5) 0.01423(5) 0.90421(4) 0.015 1
H(1) 0.54812 0.39562 0.72458 0.026(4) 1
H(2A) 0.4616 0.422 0.91274 0.038(4) 1
H(2B) 0.60823 0.37525 0.91594 0.031(4) 1
H(3) 0.47053 0.26967 1.04616 0.033(4) 1
H(4) 0.65702 0.2004 0.97154 0.026(4) 1
H(5) 0.5419 0.05929 0.7997 0.024(4) 1
H(7) 0.97225 0.09249 0.77578 0.030(4) 1
H(8) 1.06217 0.25219 0.67348 0.044(6) 1
H(9) 0.93747 0.41124 0.6007 0.044(6) 1
H(10) 0.71971 0.40452 0.62523 0.037(5) 1
H(13A) 0.55427 0.24242 0.56338 0.030(4) 1
H(13B) 0.56385 0.10396 0.60059 0.026(4) 1
H(14A) 0.34402 0.19298 0.59298 0.034(5) 1
H(14B) 0.37632 0.11961 0.71309 0.030(4) 1
H(15A) 0.23186 0.24345 0.78936 0.037(5) 1
H(15B) 0.28915 0.36558 0.85479 0.035(5) 1
H(17) 0.21837 0.09656 0.92317 0.044(6) 1
H(18A) 0.37945 0.08605 1.1185 0.036(5) 1
H(18B) 0.29851 -0.02328 1.06835 0.027(4) 1
H(19) 0.57571 0.06927 1.10121 0.024(4) 1
H(20A) 0.70715 -0.07489 1.04924 0.025(4) 1
H(20B) 0.62376 -0.10154 0.93483 0.026(5) 1

loop_
_geom_bond_atom_site_label_1
_geom_bond_atom_site_label_2
_geom_bond_site_symmetry_1
_geom_bond_site_symmetry_2
_geom_bond_distance
_geom_bond_publ_flag
O(18) C(18) 1_555 1_555 1.4324(9) yes
O(18) C(19) 1_555 1_555 1.4282(8) yes
O(21) C(21) 1_555 1_555 1.2305(9) yes
N(5) C(5) 1_555 1_555 1.4867(7) yes
N(5) C(6) 1_555 1_555 1.4147(7) yes
N(5) C(21) 1_555 1_555 1.3721(7) yes
N(14) C(1) 1_555 1_555 1.4936(8) yes
N(14) C(14) 1_555 1_555 1.4752(8) yes
N(14) C(15) 1_555 1_555 1.4689(8) yes
C(1) C(2) 1_555 1_555 1.5210(7) yes
C(1) C(12) 1_555 1_555 1.5459(6) yes
C(1) H(1) 1_555 1_555 1.0704(5) yes
C(2) C(3) 1_555 1_555 1.5344(7) yes
C(2) H(2A) 1_555 1_555 1.0721(5) yes
C(2) H(2B) 1_555 1_555 1.0741(6) yes
C(3) C(4) 1_555 1_555 1.5369(7) yes
C(3) C(16) 1_555 1_555 1.5218(8) yes
C(3) H(3) 1_555 1_555 1.0693(4) yes
C(4) C(5) 1_555 1_555 1.5344(6) yes
C(4) C(19) 1_555 1_555 1.5358(6) yes
C(4) H(4) 1_555 1_555 1.0702(5) yes
C(5) C(12) 1_555 1_555 1.5569(6) yes
C(5) H(5) 1_555 1_555 1.0714(5) yes
C(6) C(7) 1_555 1_555 1.3966(8) yes
C(6) C(11) 1_555 1_555 1.4003(7) yes
C(7) C(8) 1_555 1_555 1.4024(11) yes
C(7) H(7) 1_555 1_555 1.0854(8) yes
C(8) C(9) 1_555 1_555 1.3961(13) yes
C(8) H(8) 1_555 1_555 1.0818(7) yes
C(9) C(10) 1_555 1_555 1.3980(10) yes
C(9) H(9) 1_555 1_555 1.0801(7) yes
C(10) C(11) 1_555 1_555 1.3890(8) yes
C(10) H(10) 1_555 1_555 1.0831(7) yes
C(11) C(12) 1_555 1_555 1.5039(7) yes
C(12) C(13) 1_555 1_555 1.5433(6) yes
C(13) C(14) 1_555 1_555 1.5259(8) yes
C(13) H(13A) 1_555 1_555 1.0735(5) yes
C(13) H(13B) 1_555 1_555 1.0723(5) yes
C(14) H(14A) 1_555 1_555 1.0723(5) yes
C(14) H(14B) 1_555 1_555 1.0735(6) yes
C(15) C(16) 1_555 1_555 1.5057(8) yes
C(15) H(15A) 1_555 1_555 1.0743(7) yes
C(15) H(15B) 1_555 1_555 1.0732(7) yes
C(16) C(17) 1_555 1_555 1.3404(8) yes
C(17) C(18) 1_555 1_555 1.5060(9) yes
C(17) H(17) 1_555 1_555 1.0674(7) yes
C(18) H(18A) 1_555 1_555 1.0739(7) yes
C(18) H(18B) 1_555 1_555 1.0726(6) yes
C(19) C(20) 1_555 1_555 1.5458(8) yes
C(19) H(19) 1_555 1_555 1.0691(5) yes
C(20) C(21) 1_555 1_555 1.5163(8) yes
C(20) H(20A) 1_555 1_555 1.0726(5) yes
C(20) H(20B) 1_555 1_555 1.0724(6) yes
H(2A) H(2B) 1_555 1_555 1.747753 yes
H(13A) H(13B) 1_555 1_555 1.695337 yes
H(14A) H(14B) 1_555 1_555 1.720312 yes
H(15A) H(15B) 1_555 1_555 1.763041 yes
H(18A) H(18B) 1_555 1_555 1.691302 yes
H(20A) H(20B) 1_555 1_555 1.695216 yes
